data_7155159
loop_
_publ_author_name
'Huang, David'
'Schuppe, Alexander W.'
'Liang, Michael Z.'
'Newhouse, Timothy R.'

_publ_section_title
;
 Scalable procedure for the fragmentation of hydroperoxides mediated by
 copper and iron tetrafluoroborate salts.
;
_journal_issue 26
_journal_name_full 'Organic &amp; biomolecular chemistry'
_journal_page_first 6197
_journal_page_last 6200
_journal_paper_doi 10.1039/c6ob00941g
_journal_volume 14
_journal_year 2016
_chemical_absolute_configuration ad
_chemical_formula_moiety 'C15 H24 O2'
_chemical_formula_sum 'C15 H24 O2'
_chemical_formula_weight 236.34
_space_group_crystal_system orthorhombic
_space_group_IT_number 19
_space_group_name_Hall 'P 2ac 2ab'
_space_group_name_H-M_alt 'P 21 21 21'
_symmetry_space_group_name_Hall 'P 2ac 2ab'
_symmetry_space_group_name_H-M 'P 21 21 21'
_atom_sites_solution_hydrogens mixed
_atom_sites_solution_primary direct
_atom_sites_solution_secondary difmap
_audit_creation_method SHELXL-2014/7
_audit_update_record
;
2016-04-29 deposited with the CCDC.
2016-05-25 downloaded from the CCDC.
;
_cell_angle_alpha 90
_cell_angle_beta 90
_cell_angle_gamma 90
_cell_formula_units_Z 4
_cell_length_a 7.49844(12)
_cell_length_b 10.97341(19)
_cell_length_c 16.2847(3)
_cell_measurement_reflns_used 34889
_cell_measurement_temperature 93(2)
_cell_measurement_theta_max 66.4370
_cell_measurement_theta_min 4.8250
_cell_volume 1339.96(4)
_computing_cell_refinement 'CrysAlisPro 1.171.38.41o (Rigaku OD, 2015)'
_computing_data_collection 'CrystalClear-SM Expert 2.0 r15 (Rigaku, 2011)'
_computing_data_reduction 'CrysAlisPro 1.171.38.41o (Rigaku OD, 2015)'
_computing_molecular_graphics
; 
Dolomanov, O.V.; Bourhis, L.J.; Gildea, R.J.; Howard, J.A.K.; Puschmann, H., 
OLEX2: A complete structure solution, refinement and analysis program 
(2009). J. Appl. Cryst., 42, 339-341. 
;
_computing_publication_material 'SHELXL-2013/2 (Sheldrick, 2014)'
_computing_structure_refinement 'SHELXL-2014/7 (Sheldrick, 2014)'
_computing_structure_solution 'SHELXT-2014/5 (Sheldrick, 2014)'
_diffrn_ambient_temperature 93(2)
_diffrn_detector_area_resol_mean 22.2
_diffrn_measured_fraction_theta_full 0.998
_diffrn_measured_fraction_theta_max 0.998
_diffrn_measurement_device_type 'Rigaku Saturn 944+ CCD'
_diffrn_measurement_method \w
_diffrn_radiation_type CuK\a
_diffrn_radiation_wavelength 1.54184
_diffrn_reflns_av_R_equivalents 0.0449
_diffrn_reflns_av_unetI/netI 0.0122
_diffrn_reflns_Laue_measured_fraction_full 0.998
_diffrn_reflns_Laue_measured_fraction_max 0.998
_diffrn_reflns_limit_h_max 8
_diffrn_reflns_limit_h_min -8
_diffrn_reflns_limit_k_max 13
_diffrn_reflns_limit_k_min -13
_diffrn_reflns_limit_l_max 19
_diffrn_reflns_limit_l_min -19
_diffrn_reflns_number 49496
_diffrn_reflns_point_group_measured_fraction_full 0.998
_diffrn_reflns_point_group_measured_fraction_max 0.998
_diffrn_reflns_theta_full 66.663
_diffrn_reflns_theta_max 66.663
_diffrn_reflns_theta_min 4.860
_diffrn_source 'fine-focus sealed X-ray tube'
_exptl_absorpt_coefficient_mu 0.589
_exptl_absorpt_correction_T_max 1.00000
_exptl_absorpt_correction_T_min 0.70883
_exptl_absorpt_correction_type multi-scan
_exptl_absorpt_process_details 'Jacobson, R. (1998) Private Communication'
_exptl_crystal_colour Colorless
_exptl_crystal_density_diffrn 1.172
_exptl_crystal_density_method 'not measured'
_exptl_crystal_description Block
_exptl_crystal_F_000 520
_exptl_crystal_size_max 0.080
_exptl_crystal_size_mid 0.050
_exptl_crystal_size_min 0.040
_refine_diff_density_max 0.194
_refine_diff_density_min -0.113
_refine_diff_density_rms 0.025
_refine_ls_abs_structure_details
; 
 Flack x determined using 962 quotients [(I+)-(I-)]/[(I+)+(I-)] 
 (Parsons, Flack and Wagner, Acta Cryst. B69 (2013) 249-259). 
;
_refine_ls_abs_structure_Flack -0.03(5)
_refine_ls_extinction_method none
_refine_ls_goodness_of_fit_ref 1.058
_refine_ls_hydrogen_treatment mixed
_refine_ls_matrix_type full
_refine_ls_number_parameters 180
_refine_ls_number_reflns 2366
_refine_ls_number_restraints 0
_refine_ls_restrained_S_all 1.058
_refine_ls_R_factor_all 0.0252
_refine_ls_R_factor_gt 0.0245
_refine_ls_shift/su_max 0.000
_refine_ls_shift/su_mean 0.000
_refine_ls_structure_factor_coef Fsqd
_refine_ls_weighting_details 'w=1/[\s^2^(Fo^2^)+(0.0333P)^2^+0.2147P] where P=(Fo^2^+2Fc^2^)/3'
_refine_ls_weighting_scheme calc
_refine_ls_wR_factor_gt 0.0626
_refine_ls_wR_factor_ref 0.0632
_reflns_Friedel_coverage 0.710
_reflns_Friedel_fraction_full 0.999
_reflns_Friedel_fraction_max 0.999
_reflns_number_gt 2310
_reflns_number_total 2366
_reflns_threshold_expression 'I > 2\s(I)'
_cod_data_source_file c6ob00941g2.cif
_cod_data_source_block 007-16030
_cod_depositor_comments 'Adding full bibliography for 7155159.cif.'
_cod_database_code 7155159
_shelx_shelxl_version_number 2014/7
_shelx_space_group_comment
; 
The symmetry employed for this shelxl refinement is uniquely defined 
by the following loop, which should always be used as a source of 
symmetry information in preference to the above space-group names. 
They are only intended as comments. 
;
_shelx_estimated_absorpt_t_min 0.954
_shelx_estimated_absorpt_t_max 0.977

loop_
_space_group_symop_operation_xyz
'x, y, z'
'-x+1/2, -y, z+1/2'
'-x, y+1/2, -z+1/2'
'x+1/2, -y+1/2, -z'

loop_
_atom_site_label
_atom_site_type_symbol
_atom_site_fract_x
_atom_site_fract_y
_atom_site_fract_z
_atom_site_U_iso_or_equiv
_atom_site_adp_type
_atom_site_occupancy
_atom_site_site_symmetry_order
_atom_site_calc_flag
_atom_site_refinement_flags_posn
_atom_site_refinement_flags_adp
_atom_site_refinement_flags_occupancy
_atom_site_disorder_assembly
_atom_site_disorder_group
O1 O 0.79746(15) 0.31736(9) 0.30231(7) 0.0234(2) Uani 1 1 d . . . . .
H1 H 0.706(3) 0.2726(18) 0.3168(12) 0.036(5) Uiso 1 1 d . . . . .
O2 O 0.47520(14) 0.61843(10) 0.16345(6) 0.0267(3) Uani 1 1 d . . . . .
C1 C 0.73451(19) 0.43957(12) 0.29043(9) 0.0178(3) Uani 1 1 d . . . . .
C2 C 0.57959(19) 0.46547(13) 0.34959(8) 0.0188(3) Uani 1 1 d . . . . .
H2A H 0.4821 0.4069 0.3385 0.023 Uiso 1 1 calc R U . . .
H2B H 0.5332 0.5484 0.3387 0.023 Uiso 1 1 calc R U . . .
C3 C 0.6328(2) 0.45615(14) 0.44073(9) 0.0225(3) Uani 1 1 d . . . . .
H3 H 0.6757 0.3711 0.4504 0.027 Uiso 1 1 calc R U . . .
C4 C 0.7889(2) 0.54132(16) 0.45806(9) 0.0289(4) Uani 1 1 d . . . . .
H4A H 0.8294 0.5297 0.5154 0.035 Uiso 1 1 calc R U . . .
H4B H 0.7490 0.6269 0.4520 0.035 Uiso 1 1 calc R U . . .
C5 C 0.9441(2) 0.51744(15) 0.39962(9) 0.0258(3) Uani 1 1 d . . . . .
H5A H 0.9925 0.4352 0.4110 0.031 Uiso 1 1 calc R U . . .
H5B H 1.0398 0.5772 0.4113 0.031 Uiso 1 1 calc R U . . .
C6 C 0.89571(19) 0.52542(12) 0.30768(9) 0.0185(3) Uani 1 1 d . . . . .
C7 C 0.84715(19) 0.65781(12) 0.28550(9) 0.0200(3) Uani 1 1 d . . . . .
H7A H 0.7559 0.6876 0.3246 0.024 Uiso 1 1 calc R U . . .
H7B H 0.9544 0.7096 0.2919 0.024 Uiso 1 1 calc R U . . .
C8 C 0.7756(2) 0.67194(13) 0.19752(9) 0.0226(3) Uani 1 1 d . . . . .
H8A H 0.7339 0.7566 0.1890 0.027 Uiso 1 1 calc R U . . .
H8B H 0.8723 0.6554 0.1577 0.027 Uiso 1 1 calc R U . . .
C9 C 0.6245(2) 0.58515(13) 0.18329(8) 0.0198(3) Uani 1 1 d . . . . .
C10 C 0.67035(19) 0.45245(12) 0.19930(9) 0.0189(3) Uani 1 1 d . . . . .
H10 H 0.7745 0.4320 0.1635 0.023 Uiso 1 1 calc R U . . .
C11 C 0.4703(2) 0.47557(15) 0.49507(9) 0.0266(4) Uani 1 1 d . . . . .
C12A C 0.428(3) 0.5841(18) 0.5294(8) 0.045(3) Uani 0.5 1 d . . P A 1
H12A H 0.3247 0.5914 0.5626 0.053 Uiso 0.5 1 calc R U P A 1
H12B H 0.5022 0.6531 0.5202 0.053 Uiso 0.5 1 calc R U P A 1
C12B C 0.385(2) 0.3807(17) 0.5263(9) 0.035(2) Uani 0.5 1 d . . P A 2
H12C H 0.2822 0.3927 0.5593 0.043 Uiso 0.5 1 calc R U P A 2
H12D H 0.4271 0.3005 0.5157 0.043 Uiso 0.5 1 calc R U P A 2
C13A C 0.356(2) 0.3671(17) 0.5089(9) 0.033(2) Uani 0.5 1 d . . P A 1
H13D H 0.3128 0.3364 0.4560 0.050 Uiso 0.5 1 calc R U P A 1
H13E H 0.2541 0.3898 0.5433 0.050 Uiso 0.5 1 calc R U P A 1
H13F H 0.4255 0.3035 0.5364 0.050 Uiso 0.5 1 calc R U P A 1
C13B C 0.412(2) 0.6019(15) 0.5092(8) 0.0329(19) Uani 0.5 1 d . . P A 2
H13A H 0.5051 0.6463 0.5391 0.049 Uiso 0.5 1 calc R U P A 2
H13B H 0.3018 0.6018 0.5416 0.049 Uiso 0.5 1 calc R U P A 2
H13C H 0.3902 0.6419 0.4563 0.049 Uiso 0.5 1 calc R U P A 2
C14 C 1.0617(2) 0.48843(14) 0.25875(10) 0.0252(3) Uani 1 1 d . . . . .
H14A H 1.0384 0.4985 0.1999 0.038 Uiso 1 1 calc R U . . .
H14B H 1.0905 0.4030 0.2702 0.038 Uiso 1 1 calc R U . . .
H14C H 1.1624 0.5401 0.2748 0.038 Uiso 1 1 calc R U . . .
C15 C 0.5198(2) 0.36646(14) 0.17562(9) 0.0242(3) Uani 1 1 d . . . . .
H15A H 0.4094 0.3923 0.2027 0.036 Uiso 1 1 calc R U . . .
H15B H 0.5498 0.2834 0.1929 0.036 Uiso 1 1 calc R U . . .
H15C H 0.5031 0.3683 0.1159 0.036 Uiso 1 1 calc R U . . .

loop_
_atom_site_aniso_label
_atom_site_aniso_U_11
_atom_site_aniso_U_22
_atom_site_aniso_U_33
_atom_site_aniso_U_23
_atom_site_aniso_U_13
_atom_site_aniso_U_12
O1 0.0215(5) 0.0150(5) 0.0337(6) 0.0037(4) 0.0032(5) 0.0017(4)
O2 0.0243(6) 0.0287(6) 0.0272(5) 0.0012(5) -0.0049(4) 0.0027(5)
C1 0.0181(7) 0.0140(7) 0.0214(7) 0.0009(5) 0.0009(6) 0.0010(5)
C2 0.0180(7) 0.0193(7) 0.0193(7) 0.0001(5) -0.0004(6) -0.0002(6)
C3 0.0219(7) 0.0260(8) 0.0197(7) 0.0030(6) -0.0018(6) 0.0002(6)
C4 0.0284(8) 0.0401(9) 0.0181(7) 0.0006(6) -0.0045(6) -0.0051(7)
C5 0.0210(8) 0.0308(8) 0.0257(8) 0.0042(7) -0.0063(6) -0.0043(7)
C6 0.0152(7) 0.0184(7) 0.0218(7) 0.0009(6) -0.0005(6) 0.0010(5)
C7 0.0189(7) 0.0173(7) 0.0238(7) -0.0013(5) -0.0009(6) -0.0015(6)
C8 0.0227(7) 0.0195(7) 0.0256(8) 0.0044(6) -0.0010(6) 0.0003(6)
C9 0.0228(7) 0.0233(7) 0.0134(7) -0.0003(5) 0.0011(6) 0.0015(6)
C10 0.0196(7) 0.0191(7) 0.0180(7) -0.0018(5) 0.0021(6) -0.0006(6)
C11 0.0270(8) 0.0364(9) 0.0165(7) 0.0027(7) -0.0006(6) 0.0015(7)
C12A 0.053(6) 0.046(6) 0.034(6) 0.000(4) 0.017(4) -0.003(4)
C12B 0.035(6) 0.040(4) 0.031(5) 0.000(4) 0.008(4) -0.004(4)
C13A 0.028(5) 0.044(5) 0.028(5) 0.000(4) 0.007(3) -0.008(3)
C13B 0.031(3) 0.033(4) 0.034(6) -0.003(4) 0.013(4) 0.006(3)
C14 0.0185(8) 0.0221(7) 0.0349(8) 0.0020(6) 0.0016(6) 0.0016(6)
C15 0.0239(8) 0.0252(8) 0.0235(7) -0.0036(6) 0.0004(6) -0.0050(6)

loop_
_atom_type_symbol
_atom_type_description
_atom_type_scat_dispersion_real
_atom_type_scat_dispersion_imag
_atom_type_scat_source
C C 0.0181 0.0091 'International Tables Vol C Tables 4.2.6.8 and 6.1.1.4'
H H 0.0000 0.0000 'International Tables Vol C Tables 4.2.6.8 and 6.1.1.4'
O O 0.0492 0.0322 'International Tables Vol C Tables 4.2.6.8 and 6.1.1.4'

loop_
_geom_angle_atom_site_label_1
_geom_angle_atom_site_label_2
_geom_angle_atom_site_label_3
_geom_angle
C1 O1 H1 107.7(13)
O1 C1 C2 109.71(11)
O1 C1 C6 106.60(11)
C2 C1 C6 111.21(11)
O1 C1 C10 108.25(11)
C2 C1 C10 110.20(11)
C6 C1 C10 110.77(11)
C1 C2 C3 113.35(12)
C1 C2 H2A 108.9
C3 C2 H2A 108.9
C1 C2 H2B 108.9
C3 C2 H2B 108.9
H2A C2 H2B 107.7
C11 C3 C4 114.94(13)
C11 C3 C2 110.10(12)
C4 C3 C2 109.67(12)
C11 C3 H3 107.3
C4 C3 H3 107.3
C2 C3 H3 107.3
C3 C4 C5 111.41(13)
C3 C4 H4A 109.3
C5 C4 H4A 109.3
C3 C4 H4B 109.3
C5 C4 H4B 109.3
H4A C4 H4B 108.0
C4 C5 C6 114.57(13)
C4 C5 H5A 108.6
C6 C5 H5A 108.6
C4 C5 H5B 108.6
C6 C5 H5B 108.6
H5A C5 H5B 107.6
C14 C6 C7 108.65(12)
C14 C6 C5 107.37(12)
C7 C6 C5 109.67(12)
C14 C6 C1 112.09(11)
C7 C6 C1 110.15(11)
C5 C6 C1 108.85(11)
C8 C7 C6 113.33(11)
C8 C7 H7A 108.9
C6 C7 H7A 108.9
C8 C7 H7B 108.9
C6 C7 H7B 108.9
H7A C7 H7B 107.7
C9 C8 C7 110.12(11)
C9 C8 H8A 109.6
C7 C8 H8A 109.6
C9 C8 H8B 109.6
C7 C8 H8B 109.6
H8A C8 H8B 108.2
O2 C9 C8 122.96(13)
O2 C9 C10 122.65(13)
C8 C9 C10 114.34(12)
C9 C10 C15 112.54(12)
C9 C10 C1 108.58(11)
C15 C10 C1 114.34(12)
C9 C10 H10 107.0
C15 C10 H10 107.0
C1 C10 H10 107.0
C12B C11 C13B 122.6(11)
C12A C11 C13A 120.6(12)
C12B C11 C3 120.0(9)
C12A C11 C3 123.4(8)
C13B C11 C3 117.4(6)
C13A C11 C3 116.0(7)
C11 C12A H12A 120.0
C11 C12A H12B 120.0
H12A C12A H12B 120.0
C11 C12B H12C 120.0
C11 C12B H12D 120.0
H12C C12B H12D 120.0
C11 C13A H13D 109.5
C11 C13A H13E 109.5
H13D C13A H13E 109.5
C11 C13A H13F 109.5
H13D C13A H13F 109.5
H13E C13A H13F 109.5
C11 C13B H13A 109.5
C11 C13B H13B 109.5
H13A C13B H13B 109.5
C11 C13B H13C 109.5
H13A C13B H13C 109.5
H13B C13B H13C 109.5
C6 C14 H14A 109.5
C6 C14 H14B 109.5
H14A C14 H14B 109.5
C6 C14 H14C 109.5
H14A C14 H14C 109.5
H14B C14 H14C 109.5
C10 C15 H15A 109.5
C10 C15 H15B 109.5
H15A C15 H15B 109.5
C10 C15 H15C 109.5
H15A C15 H15C 109.5
H15B C15 H15C 109.5

loop_
_geom_bond_atom_site_label_1
_geom_bond_atom_site_label_2
_geom_bond_distance
O1 C1 1.4349(16)
O1 H1 0.87(2)
O2 C9 1.2214(19)
C1 C2 1.536(2)
C1 C6 1.5581(19)
C1 C10 1.566(2)
C2 C3 1.540(2)
C2 H2A 0.9900
C2 H2B 0.9900
C3 C11 1.521(2)
C3 C4 1.524(2)
C3 H3 1.0000
C4 C5 1.526(2)
C4 H4A 0.9900
C4 H4B 0.9900
C5 C6 1.543(2)
C5 H5A 0.9900
C5 H5B 0.9900
C6 C14 1.533(2)
C6 C7 1.5407(19)
C7 C8 1.538(2)
C7 H7A 0.9900
C7 H7B 0.9900
C8 C9 1.498(2)
C8 H8A 0.9900
C8 H8B 0.9900
C9 C10 1.5187(19)
C10 C15 1.521(2)
C10 H10 1.0000
C11 C12B 1.323(19)
C11 C12A 1.35(2)
C11 C13B 1.472(16)
C11 C13A 1.484(18)
C12A H12A 0.9500
C12A H12B 0.9500
C12B H12C 0.9500
C12B H12D 0.9500
C13A H13D 0.9800
C13A H13E 0.9800
C13A H13F 0.9800
C13B H13A 0.9800
C13B H13B 0.9800
C13B H13C 0.9800
C14 H14A 0.9800
C14 H14B 0.9800
C14 H14C 0.9800
C15 H15A 0.9800
C15 H15B 0.9800
C15 H15C 0.9800

loop_
_geom_hbond_atom_site_label_D
_geom_hbond_atom_site_label_H
_geom_hbond_atom_site_label_A
_geom_hbond_distance_DH
_geom_hbond_distance_HA
_geom_hbond_distance_DA
_geom_hbond_angle_DHA
_geom_hbond_site_symmetry_A
O1 H1 O2 0.87(2) 2.20(2) 3.0424(16) 163.3(18) 3_645

loop_
_geom_torsion_atom_site_label_1
_geom_torsion_atom_site_label_2
_geom_torsion_atom_site_label_3
_geom_torsion_atom_site_label_4
_geom_torsion
O1 C1 C2 C3 61.62(15)
C6 C1 C2 C3 -56.06(16)
C10 C1 C2 C3 -179.29(11)
C1 C2 C3 C11 -176.67(12)
C1 C2 C3 C4 55.91(16)
C11 C3 C4 C5 -178.71(13)
C2 C3 C4 C5 -54.05(17)
C3 C4 C5 C6 55.70(18)
C4 C5 C6 C14 -175.21(13)
C4 C5 C6 C7 66.90(16)
C4 C5 C6 C1 -53.67(17)
O1 C1 C6 C14 51.56(15)
C2 C1 C6 C14 171.11(12)
C10 C1 C6 C14 -65.99(14)
O1 C1 C6 C7 172.67(11)
C2 C1 C6 C7 -67.79(15)
C10 C1 C6 C7 55.12(15)
O1 C1 C6 C5 -67.06(14)
C2 C1 C6 C5 52.49(15)
C10 C1 C6 C5 175.40(11)
C14 C6 C7 C8 69.76(15)
C5 C6 C7 C8 -173.16(12)
C1 C6 C7 C8 -53.38(16)
C6 C7 C8 C9 52.84(16)
C7 C8 C9 O2 121.31(15)
C7 C8 C9 C10 -56.08(16)
O2 C9 C10 C15 8.60(19)
C8 C9 C10 C15 -174.00(12)
O2 C9 C10 C1 -119.02(14)
C8 C9 C10 C1 58.38(15)
O1 C1 C10 C9 -173.25(11)
C2 C1 C10 C9 66.77(14)
C6 C1 C10 C9 -56.72(14)
O1 C1 C10 C15 60.17(15)
C2 C1 C10 C15 -59.81(15)
C6 C1 C10 C15 176.70(12)
C4 C3 C11 C12B -136.7(6)
C2 C3 C11 C12B 98.9(6)
C4 C3 C11 C12A 27.9(6)
C2 C3 C11 C12A -96.6(6)
C4 C3 C11 C13B 44.6(6)
C2 C3 C11 C13B -79.8(6)
C4 C3 C11 C13A -152.5(6)
C2 C3 C11 C13A 83.1(6)
